data_4306805
loop_
_publ_author_name
'Cristina Tejel'
'Miguel A. Ciriano'
'Sonia Jim\'enez'
'Vincenzo Passarelli'
'Jos\'e A. L\'opez'

_publ_contact_author
;
  Dr. Jos\'e A. L\'opez
  Departamento de Qu\'imica Inorg\'anica - I.C.M.A.
  Facultad de Ciencias
  Universidad de Zaragoza
  50009 Zaragoza, Spain
;
_publ_contact_author_email lopez@unizar.es
_publ_section_title
;
Formation of a Bridging-Imido d6 Rhodium Compound by Nitrene Capture.
Insertion and Cycloaddition Reactions
;
_journal_name_full 'Inorganic Chemistry'
_journal_page_first 10220
_journal_page_last 10222
_journal_paper_doi 10.1021/ic801703d
_journal_volume 47
_journal_year 2008
_chemical_formula_moiety 'C40 H56 N2 O4 Rh2 S2'
_chemical_formula_sum 'C40 H56 N2 O4 Rh2 S2'
_chemical_formula_weight 898.81
_chemical_name_systematic
;
 ?
;
_space_group_IT_number 13
_symmetry_cell_setting monoclinic
_symmetry_space_group_name_Hall '-P 2yac'
_symmetry_space_group_name_H-M 'P 1 2/n 1'
_atom_sites_solution_hydrogens geom
_atom_sites_solution_primary heavy
_atom_sites_solution_secondary difmap
_audit_creation_method SHELXL-97
_cell_angle_alpha 90.00
_cell_angle_beta 97.5420(10)
_cell_angle_gamma 90.00
_cell_formula_units_Z 2
_cell_length_a 13.2409(10)
_cell_length_b 10.2362(7)
_cell_length_c 14.8786(11)
_cell_measurement_reflns_used 3033
_cell_measurement_temperature 100(2)
_cell_measurement_theta_max 27.240
_cell_measurement_theta_min 2.523
_cell_volume 1999.1(3)
_computing_cell_refinement 'SAINT+ v. 6.45 (Bruker AXS, 2003)'
_computing_data_collection 'SMART v. 5.611 (Bruker AXS, 2000)'
_computing_data_reduction 'SAINT+ v. 6.45 (Bruker AXS, 2003)'
_computing_molecular_graphics
;
ORTEP3 for Windows - L. J. Farrugia, 
J. Appl. Crystallogr. 1997, 30, 565.
;
_computing_structure_refinement
;
SHELX97 - Programs for Crystal Structure Analysis (Release 97-2). 
G. M. Sheldrick, Institut fur Anorganische Chemie der Universitat, 
Tammanstrasse 4, D-3400 Gottingen, Germany, 1998.
;
_computing_structure_solution
;
SHELX97 - Programs for Crystal Structure Analysis (Release 97-2). 
G. M. Sheldrick, Institut fur Anorganische Chemie der Universitat, 
Tammanstrasse 4, D-3400 Gottingen, Germany, 1998.
;
_diffrn_ambient_temperature 100(2)
_diffrn_detector_area_resol_mean 8.26
_diffrn_measured_fraction_theta_full 0.996
_diffrn_measured_fraction_theta_max 0.996
_diffrn_measurement_device_type 'Bruker SMART APEX CCD system'
_diffrn_measurement_method '\w rotations with narrow frames'
_diffrn_radiation_monochromator graphite
_diffrn_radiation_type MoK\a
_diffrn_radiation_wavelength 0.71073
_diffrn_reflns_av_R_equivalents 0.0363
_diffrn_reflns_av_sigmaI/netI 0.0443
_diffrn_reflns_limit_h_max 16
_diffrn_reflns_limit_h_min -16
_diffrn_reflns_limit_k_max 11
_diffrn_reflns_limit_k_min -13
_diffrn_reflns_limit_l_max 18
_diffrn_reflns_limit_l_min -12
_diffrn_reflns_number 12390
_diffrn_reflns_theta_full 26.99
_diffrn_reflns_theta_max 26.99
_diffrn_reflns_theta_min 1.94
_diffrn_source 'normal-focus sealed tube'
_diffrn_standards_decay_% 0
_exptl_absorpt_coefficient_mu 0.971
_exptl_absorpt_correction_T_max 0.9622
_exptl_absorpt_correction_T_min 0.8139
_exptl_absorpt_correction_type multi-scan
_exptl_absorpt_process_details
; 
  SADABS: Area-Detector Absorption Correction.  v. 2.10 Bruker-AXS 
;
_exptl_crystal_colour 'dark red'
_exptl_crystal_density_diffrn 1.493
_exptl_crystal_density_method 'not measured'
_exptl_crystal_description 'irregular block'
_exptl_crystal_F_000 928
_exptl_crystal_size_max 0.21
_exptl_crystal_size_mid 0.08
_exptl_crystal_size_min 0.04
_refine_diff_density_max 0.589
_refine_diff_density_min -0.565
_refine_diff_density_rms 0.097
_refine_ls_extinction_method none
_refine_ls_goodness_of_fit_ref 1.046
_refine_ls_hydrogen_treatment constr
_refine_ls_matrix_type full
_refine_ls_number_parameters 233
_refine_ls_number_reflns 4347
_refine_ls_number_restraints 0
_refine_ls_restrained_S_all 1.046
_refine_ls_R_factor_all 0.0453
_refine_ls_R_factor_gt 0.0348
_refine_ls_shift/su_max 0.002
_refine_ls_shift/su_mean 0.000
_refine_ls_structure_factor_coef Fsqd
_refine_ls_weighting_details 'calc w=1/[\s^2^(Fo^2^)+(0.0350P)^2^+0.6616P] where P=(Fo^2^+2Fc^2^)/3'
_refine_ls_weighting_scheme calc
_refine_ls_wR_factor_gt 0.0722
_refine_ls_wR_factor_ref 0.0758
_reflns_number_gt 3688
_reflns_number_total 4347
_reflns_threshold_expression >2sigma(I)
_cod_data_source_file ic801703d_si_003_3.cif
_cod_data_source_block cta65as
_cod_depositor_comments
;
The following automatic conversions were performed:
'_symmetry_cell_setting' value 'Monoclinic' changed to 'monoclinic'
according to '/home/saulius/struct/CIF-dictionaries/cif_core.dic'
dictionary named 'cif_core.dic' version 2.4.1 from 2010-06-29.

Automatic conversion script
Id: cif_fix_enum 1527 2010-12-29 10:47:43Z saulius 
;
_cod_database_code 4306805

loop_
_symmetry_equiv_pos_as_xyz
'x, y, z'
'-x+1/2, y, -z+1/2'
'-x, -y, -z'
'x-1/2, -y, z-1/2'

loop_
_atom_site_label
_atom_site_type_symbol
_atom_site_fract_x
_atom_site_fract_y
_atom_site_fract_z
_atom_site_U_iso_or_equiv
_atom_site_adp_type
_atom_site_occupancy
_atom_site_symmetry_multiplicity
_atom_site_calc_flag
_atom_site_refinement_flags
_atom_site_disorder_assembly
_atom_site_disorder_group
Rh Rh 0.731945(15) 0.04853(2) 0.843786(15) 0.01180(7) Uani 1 1 d . . .
S S 0.96232(5) -0.01417(7) 0.80096(5) 0.01486(16) Uani 1 1 d . . .
O1 O 0.98837(14) -0.0164(2) 0.89825(14) 0.0191(5) Uani 1 1 d . . .
O2 O 1.01434(15) 0.08223(19) 0.75257(15) 0.0208(5) Uani 1 1 d . . .
N N 0.84142(16) -0.0139(2) 0.77428(16) 0.0130(5) Uani 1 1 d . . .
C1 C 0.7141(2) -0.0082(3) 0.98028(19) 0.0148(6) Uani 1 1 d . . .
C2 C 0.7946(2) 0.0872(3) 0.98438(19) 0.0149(6) Uani 1 1 d . . .
H2 H 0.8685 0.0742 1.0107 0.018 Uiso 1 1 d R . .
C3 C 0.7547(2) 0.2044(3) 0.94490(19) 0.0152(6) Uani 1 1 d . . .
C4 C 0.6470(2) 0.1833(3) 0.9157(2) 0.0164(6) Uani 1 1 d . . .
H4 H 0.5967 0.2344 0.8862 0.020 Uiso 1 1 d R . .
C5 C 0.6227(2) 0.0542(3) 0.9383(2) 0.0161(6) Uani 1 1 d . . .
H5 H 0.5542 0.0148 0.9230 0.019 Uiso 1 1 d R . .
C6 C 0.7234(2) -0.1447(3) 1.0194(2) 0.0154(6) Uani 1 1 d . . .
C7 C 0.7206(3) -0.1306(3) 1.1221(2) 0.0276(8) Uani 1 1 d . . .
H7A H 0.7759 -0.0728 1.1481 0.041 Uiso 1 1 calc R . .
H7B H 0.7292 -0.2167 1.1509 0.041 Uiso 1 1 calc R . .
H7C H 0.6551 -0.0934 1.1328 0.041 Uiso 1 1 calc R . .
C8 C 0.6351(2) -0.2306(3) 0.9781(2) 0.0256(7) Uani 1 1 d . . .
H8A H 0.5709 -0.1953 0.9940 0.038 Uiso 1 1 calc R . .
H8B H 0.6448 -0.3197 1.0018 0.038 Uiso 1 1 calc R . .
H8C H 0.6327 -0.2319 0.9120 0.038 Uiso 1 1 calc R . .
C9 C 0.8248(2) -0.2065(3) 1.0029(2) 0.0274(8) Uani 1 1 d . . .
H9A H 0.8260 -0.2171 0.9376 0.041 Uiso 1 1 calc R . .
H9B H 0.8320 -0.2921 1.0325 0.041 Uiso 1 1 calc R . .
H9C H 0.8811 -0.1498 1.0280 0.041 Uiso 1 1 calc R . .
C10 C 0.8126(2) 0.3321(3) 0.9410(2) 0.0191(7) Uani 1 1 d . . .
C11 C 0.8347(3) 0.3832(3) 1.0383(2) 0.0425(10) Uani 1 1 d . . .
H11A H 0.8710 0.4666 1.0385 0.064 Uiso 1 1 calc R . .
H11B H 0.8769 0.3197 1.0756 0.064 Uiso 1 1 calc R . .
H11C H 0.7704 0.3959 1.0631 0.064 Uiso 1 1 calc R . .
C12 C 0.7490(2) 0.4325(3) 0.8836(2) 0.0249(7) Uani 1 1 d . . .
H12A H 0.7289 0.3971 0.8227 0.037 Uiso 1 1 calc R . .
H12B H 0.7892 0.5122 0.8795 0.037 Uiso 1 1 calc R . .
H12C H 0.6879 0.4531 0.9116 0.037 Uiso 1 1 calc R . .
C13 C 0.9126(2) 0.3097(3) 0.9021(3) 0.0405(10) Uani 1 1 d . . .
H13A H 0.8977 0.2791 0.8393 0.061 Uiso 1 1 calc R . .
H13B H 0.9532 0.2439 0.9384 0.061 Uiso 1 1 calc R . .
H13C H 0.9508 0.3919 0.9035 0.061 Uiso 1 1 calc R . .
C14 C 0.9978(2) -0.1696(3) 0.7619(2) 0.0164(6) Uani 1 1 d . . .
C15 C 1.0873(2) -0.1826(3) 0.7252(3) 0.0328(9) Uani 1 1 d . . .
H15 H 1.1277 -0.1081 0.7168 0.039 Uiso 1 1 calc R . .
C16 C 1.1179(3) -0.3062(4) 0.7006(3) 0.0509(12) Uani 1 1 d . . .
H16 H 1.1796 -0.3150 0.6750 0.061 Uiso 1 1 calc R . .
C17 C 1.0611(3) -0.4158(4) 0.7125(3) 0.0357(9) Uani 1 1 d . . .
C18 C 0.9717(2) -0.4007(3) 0.7493(2) 0.0248(7) Uani 1 1 d . . .
H18 H 0.9314 -0.4753 0.7579 0.030 Uiso 1 1 calc R . .
C19 C 0.9394(2) -0.2791(3) 0.7738(2) 0.0216(7) Uani 1 1 d . . .
H19 H 0.8773 -0.2705 0.7987 0.026 Uiso 1 1 calc R . .
C20 C 1.0948(4) -0.5510(4) 0.6860(4) 0.0638(15) Uani 1 1 d . . .
H20A H 1.1596 -0.5442 0.6613 0.077 Uiso 0.50 1 calc PR . .
H20B H 1.0430 -0.5884 0.6401 0.077 Uiso 0.50 1 calc PR . .
H20C H 1.1035 -0.6075 0.7397 0.077 Uiso 0.50 1 calc PR . .
H20D H 1.0444 -0.6159 0.6994 0.077 Uiso 0.50 1 calc PR . .
H20E H 1.1611 -0.5717 0.7206 0.077 Uiso 0.50 1 calc PR . .
H20F H 1.1006 -0.5525 0.6211 0.077 Uiso 0.50 1 calc PR . .

loop_
_atom_site_aniso_label
_atom_site_aniso_U_11
_atom_site_aniso_U_22
_atom_site_aniso_U_33
_atom_site_aniso_U_23
_atom_site_aniso_U_13
_atom_site_aniso_U_12
Rh 0.00974(11) 0.01334(12) 0.01190(12) -0.00011(10) -0.00009(8) 0.00040(9)
S 0.0105(3) 0.0175(4) 0.0160(4) -0.0012(3) -0.0005(3) 0.0009(3)
O1 0.0145(9) 0.0245(12) 0.0169(11) -0.0041(9) -0.0037(8) 0.0034(8)
O2 0.0153(10) 0.0197(11) 0.0267(12) 0.0008(9) 0.0002(9) -0.0019(8)
N 0.0100(11) 0.0164(13) 0.0122(12) 0.0001(10) 0.0002(9) 0.0018(9)
C1 0.0167(13) 0.0174(15) 0.0107(15) -0.0012(12) 0.0037(11) 0.0011(12)
C2 0.0177(14) 0.0160(15) 0.0105(15) -0.0008(12) 0.0008(11) -0.0017(11)
C3 0.0167(14) 0.0165(15) 0.0121(15) -0.0031(12) 0.0007(11) 0.0006(12)
C4 0.0138(13) 0.0197(16) 0.0156(15) -0.0023(12) 0.0022(11) 0.0063(12)
C5 0.0147(13) 0.0196(15) 0.0151(15) -0.0019(13) 0.0054(11) -0.0011(12)
C6 0.0190(14) 0.0130(14) 0.0140(15) -0.0001(12) 0.0013(12) -0.0021(12)
C7 0.046(2) 0.0209(17) 0.0159(17) 0.0026(14) 0.0037(15) -0.0041(15)
C8 0.0292(17) 0.0222(17) 0.0239(18) 0.0014(14) -0.0027(14) -0.0061(14)
C9 0.0278(17) 0.0140(16) 0.041(2) 0.0050(15) 0.0090(15) 0.0028(13)
C10 0.0233(15) 0.0123(15) 0.0206(17) 0.0018(12) -0.0012(13) -0.0021(12)
C11 0.077(3) 0.0198(19) 0.025(2) 0.0011(16) -0.0122(19) -0.0168(19)
C12 0.0306(17) 0.0177(17) 0.0256(18) 0.0053(14) 0.0010(14) 0.0021(13)
C13 0.0249(17) 0.0188(18) 0.079(3) 0.0090(19) 0.0121(19) -0.0017(14)
C14 0.0117(12) 0.0217(16) 0.0141(15) -0.0025(13) -0.0044(11) 0.0034(12)
C15 0.0228(16) 0.0291(19) 0.049(2) -0.0086(17) 0.0148(16) -0.0047(15)
C16 0.0301(19) 0.044(2) 0.086(4) -0.021(2) 0.035(2) 0.0001(18)
C17 0.0291(18) 0.028(2) 0.049(2) -0.0118(18) 0.0046(17) 0.0046(15)
C18 0.0306(17) 0.0204(16) 0.0225(18) -0.0037(14) 0.0000(14) -0.0012(14)
C19 0.0200(14) 0.0250(17) 0.0198(17) -0.0027(14) 0.0020(13) -0.0006(13)
C20 0.054(3) 0.029(2) 0.114(5) -0.024(3) 0.027(3) 0.011(2)

loop_
_atom_type_symbol
_atom_type_description
_atom_type_scat_dispersion_real
_atom_type_scat_dispersion_imag
_atom_type_scat_source
C C 0.0033 0.0016 'International Tables Vol C Tables 4.2.6.8 and 6.1.1.4'
H H 0.0000 0.0000 'International Tables Vol C Tables 4.2.6.8 and 6.1.1.4'
O O 0.0106 0.0060 'International Tables Vol C Tables 4.2.6.8 and 6.1.1.4'
S S 0.1246 0.1234 'International Tables Vol C Tables 4.2.6.8 and 6.1.1.4'
Rh Rh -1.1178 0.9187 'International Tables Vol C Tables 4.2.6.8 and 6.1.1.4'
N N 0.0061 0.0033 'International Tables Vol C Tables 4.2.6.8 and 6.1.1.4'

loop_
_geom_angle_atom_site_label_1
_geom_angle_atom_site_label_2
_geom_angle_atom_site_label_3
_geom_angle
_geom_angle_site_symmetry_1
_geom_angle_site_symmetry_3
_geom_angle_publ_flag
N Rh N 75.16(10) . 2_656 ?
N Rh C5 161.28(10) . . ?
N Rh C5 107.05(10) 2_656 . ?
N Rh C4 157.97(11) . . ?
N Rh C4 114.64(10) 2_656 . ?
C5 Rh C4 38.32(11) . . ?
N Rh C1 125.44(10) . . ?
N Rh C1 129.91(10) 2_656 . ?
C5 Rh C1 39.01(10) . . ?
C4 Rh C1 64.82(11) . . ?
N Rh C2 110.15(10) . . ?
N Rh C2 168.69(10) 2_656 . ?
C5 Rh C2 64.61(11) . . ?
C4 Rh C2 64.20(11) . . ?
C1 Rh C2 38.82(10) . . ?
N Rh C3 123.18(10) . . ?
N Rh C3 147.75(10) 2_656 . ?
C5 Rh C3 64.73(11) . . ?
C4 Rh C3 39.07(10) . . ?
C1 Rh C3 64.56(11) . . ?
C2 Rh C3 37.59(10) . . ?
N Rh Rh 43.60(7) . 2_656 ?
N Rh Rh 43.48(7) 2_656 2_656 ?
C5 Rh Rh 147.47(8) . 2_656 ?
C4 Rh Rh 130.05(8) . 2_656 ?
C1 Rh Rh 164.10(8) . 2_656 ?
C2 Rh Rh 146.55(7) . 2_656 ?
C3 Rh Rh 129.69(8) . 2_656 ?
O1 S O2 116.29(13) . . ?
O1 S N 110.42(13) . . ?
O2 S N 113.69(12) . . ?
O1 S C14 105.94(13) . . ?
O2 S C14 106.52(14) . . ?
N S C14 102.66(13) . . ?
S N Rh 130.15(14) . . ?
S N Rh 125.08(14) . 2_656 ?
Rh N Rh 92.91(9) . 2_656 ?
C5 C1 C2 107.0(3) . . ?
C5 C1 C6 126.9(3) . . ?
C2 C1 C6 126.0(2) . . ?
C5 C1 Rh 70.16(16) . . ?
C2 C1 Rh 71.64(16) . . ?
C6 C1 Rh 126.7(2) . . ?
C3 C2 C1 108.9(2) . . ?
C3 C2 Rh 71.33(16) . . ?
C1 C2 Rh 69.54(16) . . ?
C2 C3 C4 107.4(2) . . ?
C2 C3 C10 125.8(2) . . ?
C4 C3 C10 126.7(3) . . ?
C2 C3 Rh 71.08(16) . . ?
C4 C3 Rh 69.17(16) . . ?
C10 C3 Rh 128.7(2) . . ?
C5 C4 C3 108.3(2) . . ?
C5 C4 Rh 70.63(16) . . ?
C3 C4 Rh 71.76(16) . . ?
C4 C5 C1 108.4(2) . . ?
C4 C5 Rh 71.06(16) . . ?
C1 C5 Rh 70.83(16) . . ?
C1 C6 C8 111.0(2) . . ?
C1 C6 C9 110.4(2) . . ?
C8 C6 C9 109.8(3) . . ?
C1 C6 C7 106.5(2) . . ?
C8 C6 C7 109.7(3) . . ?
C9 C6 C7 109.4(3) . . ?
C12 C10 C3 111.0(2) . . ?
C12 C10 C11 108.9(3) . . ?
C3 C10 C11 107.0(3) . . ?
C12 C10 C13 109.3(3) . . ?
C3 C10 C13 110.6(3) . . ?
C11 C10 C13 109.9(3) . . ?
C15 C14 C19 119.8(3) . . ?
C15 C14 S 119.6(2) . . ?
C19 C14 S 120.5(2) . . ?
C14 C15 C16 119.2(3) . . ?
C17 C16 C15 121.6(3) . . ?
C16 C17 C18 118.2(3) . . ?
C16 C17 C20 121.7(3) . . ?
C18 C17 C20 120.1(3) . . ?
C17 C18 C19 121.2(3) . . ?
C18 C19 C14 119.9(3) . . ?

loop_
_geom_bond_atom_site_label_1
_geom_bond_atom_site_label_2
_geom_bond_distance
_geom_bond_site_symmetry_2
_geom_bond_publ_flag
Rh N 1.993(2) . ?
Rh N 1.998(2) 2_656 ?
Rh C5 2.146(3) . ?
Rh C4 2.152(3) . ?
Rh C1 2.155(3) . ?
Rh C2 2.183(3) . ?
Rh C3 2.186(3) . ?
Rh Rh 2.8927(5) 2_656 ?
S O1 1.444(2) . ?
S O2 1.448(2) . ?
S N 1.598(2) . ?
S C14 1.778(3) . ?
N Rh 1.998(2) 2_656 ?
C1 C5 1.436(4) . ?
C1 C2 1.442(4) . ?
C1 C6 1.512(4) . ?
C2 C3 1.408(4) . ?
C3 C4 1.451(4) . ?
C3 C10 1.520(4) . ?
C4 C5 1.410(4) . ?
C6 C8 1.526(4) . ?
C6 C9 1.533(4) . ?
C6 C7 1.540(4) . ?
C10 C12 1.518(4) . ?
C10 C11 1.531(4) . ?
C10 C13 1.531(4) . ?
C14 C15 1.375(4) . ?
C14 C19 1.386(4) . ?
C15 C16 1.393(5) . ?
C16 C17 1.375(5) . ?
C17 C18 1.377(5) . ?
C17 C20 1.521(5) . ?
C18 C19 1.380(4) . ?

loop_
_geom_torsion_atom_site_label_1
_geom_torsion_atom_site_label_2
_geom_torsion_atom_site_label_3
_geom_torsion_atom_site_label_4
_geom_torsion
_geom_torsion_site_symmetry_1
_geom_torsion_site_symmetry_2
_geom_torsion_site_symmetry_3
_geom_torsion_site_symmetry_4
_geom_torsion_publ_flag
O1 S N Rh 25.7(2) . . . . ?
O2 S N Rh -107.13(19) . . . . ?
C14 S N Rh 138.24(18) . . . . ?
O1 S N Rh 158.01(15) . . . 2_656 ?
O2 S N Rh 25.2(2) . . . 2_656 ?
C14 S N Rh -89.41(18) . . . 2_656 ?
N Rh N S 178.61(15) 2_656 . . . ?
C5 Rh N S -82.0(4) . . . . ?
C4 Rh N S 58.9(4) . . . . ?
C1 Rh N S -52.6(2) . . . . ?
C2 Rh N S -11.9(2) . . . . ?
C3 Rh N S 27.9(2) . . . . ?
Rh Rh N S 142.7(2) 2_656 . . . ?
N Rh N Rh 35.88(12) 2_656 . . 2_656 ?
C5 Rh N Rh 135.3(3) . . . 2_656 ?
C4 Rh N Rh -83.8(3) . . . 2_656 ?
C1 Rh N Rh 164.65(10) . . . 2_656 ?
C2 Rh N Rh -154.60(10) . . . 2_656 ?
C3 Rh N Rh -114.82(11) . . . 2_656 ?
N Rh C1 C5 -165.53(16) . . . . ?
N Rh C1 C5 -64.8(2) 2_656 . . . ?
C4 Rh C1 C5 37.15(16) . . . . ?
C2 Rh C1 C5 116.6(2) . . . . ?
C3 Rh C1 C5 80.57(18) . . . . ?
Rh Rh C1 C5 -123.7(3) 2_656 . . . ?
N Rh C1 C2 77.87(19) . . . . ?
N Rh C1 C2 178.57(15) 2_656 . . . ?
C5 Rh C1 C2 -116.6(2) . . . . ?
C4 Rh C1 C2 -79.45(18) . . . . ?
C3 Rh C1 C2 -36.04(16) . . . . ?
Rh Rh C1 C2 119.7(3) 2_656 . . . ?
N Rh C1 C6 -43.8(3) . . . . ?
N Rh C1 C6 56.9(3) 2_656 . . . ?
C5 Rh C1 C6 121.8(3) . . . . ?
C4 Rh C1 C6 158.9(3) . . . . ?
C2 Rh C1 C6 -121.6(3) . . . . ?
C3 Rh C1 C6 -157.7(3) . . . . ?
Rh Rh C1 C6 -2.0(5) 2_656 . . . ?
C5 C1 C2 C3 -0.9(3) . . . . ?
C6 C1 C2 C3 -176.7(3) . . . . ?
Rh C1 C2 C3 60.7(2) . . . . ?
C5 C1 C2 Rh -61.6(2) . . . . ?
C6 C1 C2 Rh 122.6(3) . . . . ?
N Rh C2 C3 118.61(17) . . . . ?
N Rh C2 C3 -125.0(5) 2_656 . . . ?
C5 Rh C2 C3 -80.90(18) . . . . ?
C4 Rh C2 C3 -38.22(16) . . . . ?
C1 Rh C2 C3 -119.4(2) . . . . ?
Rh Rh C2 C3 86.2(2) 2_656 . . . ?
N Rh C2 C1 -121.95(17) . . . . ?
N Rh C2 C1 -5.6(6) 2_656 . . . ?
C5 Rh C2 C1 38.53(16) . . . . ?
C4 Rh C2 C1 81.21(18) . . . . ?
C3 Rh C2 C1 119.4(2) . . . . ?
Rh Rh C2 C1 -154.41(13) 2_656 . . . ?
C1 C2 C3 C4 0.3(3) . . . . ?
Rh C2 C3 C4 59.9(2) . . . . ?
C1 C2 C3 C10 175.7(3) . . . . ?
Rh C2 C3 C10 -124.6(3) . . . . ?
C1 C2 C3 Rh -59.6(2) . . . . ?
N Rh C3 C2 -79.95(19) . . . . ?
N Rh C3 C2 162.48(18) 2_656 . . . ?
C5 Rh C3 C2 80.56(18) . . . . ?
C4 Rh C3 C2 117.9(2) . . . . ?
C1 Rh C3 C2 37.20(16) . . . . ?
Rh Rh C3 C2 -134.38(14) 2_656 . . . ?
N Rh C3 C4 162.15(16) . . . . ?
N Rh C3 C4 44.6(3) 2_656 . . . ?
C5 Rh C3 C4 -37.34(17) . . . . ?
C1 Rh C3 C4 -80.71(18) . . . . ?
C2 Rh C3 C4 -117.9(2) . . . . ?
Rh Rh C3 C4 107.72(16) 2_656 . . . ?
N Rh C3 C10 41.2(3) . . . . ?
N Rh C3 C10 -76.4(3) 2_656 . . . ?
C5 Rh C3 C10 -158.3(3) . . . . ?
C4 Rh C3 C10 -120.9(3) . . . . ?
C1 Rh C3 C10 158.3(3) . . . . ?
C2 Rh C3 C10 121.2(3) . . . . ?
Rh Rh C3 C10 -13.2(3) 2_656 . . . ?
C2 C3 C4 C5 0.4(3) . . . . ?
C10 C3 C4 C5 -175.0(3) . . . . ?
Rh C3 C4 C5 61.5(2) . . . . ?
C2 C3 C4 Rh -61.2(2) . . . . ?
C10 C3 C4 Rh 123.5(3) . . . . ?
N Rh C4 C5 -160.9(2) . . . . ?
N Rh C4 C5 86.55(18) 2_656 . . . ?
C1 Rh C4 C5 -37.81(16) . . . . ?
C2 Rh C4 C5 -81.01(18) . . . . ?
C3 Rh C4 C5 -117.8(2) . . . . ?
Rh Rh C4 C5 135.46(14) 2_656 . . . ?
N Rh C4 C3 -43.2(3) . . . . ?
N Rh C4 C3 -155.66(16) 2_656 . . . ?
C5 Rh C4 C3 117.8(2) . . . . ?
C1 Rh C4 C3 79.98(18) . . . . ?
C2 Rh C4 C3 36.78(16) . . . . ?
Rh Rh C4 C3 -106.75(16) 2_656 . . . ?
C3 C4 C5 C1 -0.9(3) . . . . ?
Rh C4 C5 C1 61.3(2) . . . . ?
C3 C4 C5 Rh -62.2(2) . . . . ?
C2 C1 C5 C4 1.1(3) . . . . ?
C6 C1 C5 C4 176.9(3) . . . . ?
Rh C1 C5 C4 -61.5(2) . . . . ?
C2 C1 C5 Rh 62.6(2) . . . . ?
C6 C1 C5 Rh -121.6(3) . . . . ?
N Rh C5 C4 157.6(3) . . . . ?
N Rh C5 C4 -108.38(17) 2_656 . . . ?
C1 Rh C5 C4 118.2(2) . . . . ?
C2 Rh C5 C4 79.83(18) . . . . ?
C3 Rh C5 C4 38.07(16) . . . . ?
Rh Rh C5 C4 -86.9(2) 2_656 . . . ?
N Rh C5 C1 39.4(4) . . . . ?
N Rh C5 C1 133.44(17) 2_656 . . . ?
C4 Rh C5 C1 -118.2(2) . . . . ?
C2 Rh C5 C1 -38.34(17) . . . . ?
C3 Rh C5 C1 -80.11(18) . . . . ?
Rh Rh C5 C1 154.93(13) 2_656 . . . ?
C5 C1 C6 C8 22.5(4) . . . . ?
C2 C1 C6 C8 -162.5(3) . . . . ?
Rh C1 C6 C8 -69.3(3) . . . . ?
C5 C1 C6 C9 144.4(3) . . . . ?
C2 C1 C6 C9 -40.5(4) . . . . ?
Rh C1 C6 C9 52.7(3) . . . . ?
C5 C1 C6 C7 -96.8(3) . . . . ?
C2 C1 C6 C7 78.2(3) . . . . ?
Rh C1 C6 C7 171.4(2) . . . . ?
C2 C3 C10 C12 173.2(3) . . . . ?
C4 C3 C10 C12 -12.2(4) . . . . ?
Rh C3 C10 C12 79.4(3) . . . . ?
C2 C3 C10 C11 -68.1(4) . . . . ?
C4 C3 C10 C11 106.5(3) . . . . ?
Rh C3 C10 C11 -161.8(2) . . . . ?
C2 C3 C10 C13 51.7(4) . . . . ?
C4 C3 C10 C13 -133.8(3) . . . . ?
Rh C3 C10 C13 -42.1(4) . . . . ?
O1 S C14 C15 -100.7(3) . . . . ?
O2 S C14 C15 23.7(3) . . . . ?
N S C14 C15 143.4(3) . . . . ?
O1 S C14 C19 74.9(3) . . . . ?
O2 S C14 C19 -160.7(2) . . . . ?
N S C14 C19 -41.0(3) . . . . ?
C19 C14 C15 C16 -0.1(5) . . . . ?
S C14 C15 C16 175.6(3) . . . . ?
C14 C15 C16 C17 -0.3(6) . . . . ?
C15 C16 C17 C18 0.4(7) . . . . ?
C15 C16 C17 C20 -179.7(4) . . . . ?
C16 C17 C18 C19 0.0(6) . . . . ?
C20 C17 C18 C19 -180.0(4) . . . . ?
C17 C18 C19 C14 -0.4(5) . . . . ?
C15 C14 C19 C18 0.4(5) . . . . ?
S C14 C19 C18 -175.2(2) . . . . ?
